data_1557084
loop_
_publ_author_name
'He, Zhen'
'Perry, Gregory J. P.'
'Procter, David J.'

_publ_section_title
;
 Sulfoxide-mediated oxidative cross-coupling of phenols
;
_journal_issue 7
_journal_name_full 'Chemical Science'
_journal_page_first 2001
_journal_page_last 2005
_journal_paper_doi 10.1039/C9SC05668H
_journal_volume 11
_journal_year 2020
_chemical_formula_moiety 'C22 H15 Cl O3'
_chemical_formula_sum 'C22 H15 Cl O3'
_chemical_formula_weight 362.79
_space_group_crystal_system monoclinic
_space_group_IT_number 14
_space_group_name_Hall '-P 2yn'
_space_group_name_H-M_alt 'P 1 21/n 1'
_atom_sites_solution_hydrogens geom
_atom_sites_solution_primary dual
_audit_creation_date 2019-07-06
_audit_creation_method
;
Olex2 1.2
(compiled 2018.05.29 svn.r3508 for OlexSys, GUI svn.r5506)
;
_audit_update_record
;
2019-08-01 deposited with the CCDC.	2020-01-20 downloaded from the CCDC.
;
_cell_angle_alpha 90
_cell_angle_beta 106.511(6)
_cell_angle_gamma 90
_cell_formula_units_Z 4
_cell_length_a 16.2589(10)
_cell_length_b 6.7715(3)
_cell_length_c 16.4568(9)
_cell_measurement_reflns_used 3550
_cell_measurement_temperature 149.9(3)
_cell_measurement_theta_max 28.3940
_cell_measurement_theta_min 3.0960
_cell_volume 1737.14(17)
_computing_cell_refinement 'CrysAlisPro 1.171.39.46 (Rigaku OD, 2018)'
_computing_data_collection 'CrysAlisPro 1.171.39.46 (Rigaku OD, 2018)'
_computing_data_reduction 'CrysAlisPro 1.171.39.46 (Rigaku OD, 2018)'
_computing_molecular_graphics 'Olex2 (Dolomanov et al., 2009)'
_computing_publication_material 'Olex2 (Dolomanov et al., 2009)'
_computing_structure_refinement 'ShelXL (Sheldrick, 2015)'
_computing_structure_solution 'ShelXT (Sheldrick, 2015)'
_diffrn_ambient_environment N~2~
_diffrn_ambient_temperature 149.9(3)
_diffrn_detector 'CCD plate'
_diffrn_detector_area_resol_mean 8.0714
_diffrn_detector_type Eos
_diffrn_measured_fraction_theta_full 0.998
_diffrn_measured_fraction_theta_max 0.878
_diffrn_measurement_details
;
List of Runs (angles in degrees, time in seconds):

  # Type    Start    End  Width  t~exp~   \w     \q     \k     \f   Frames
#--------------------------------------------------------------------------
  1  \w    -20.00  25.00   1.00    1.76    --  -18.77 -99.00 -90.00   45
  2  \w    -20.00  64.00   1.00    1.76    --   20.02 -99.00-180.00   84
  3  \w    -53.00  47.00   1.00    1.76    --   20.02 -38.00  90.00  100
  4  \w     -7.00  93.00   1.00    1.76    --   20.02  38.00 -90.00  100
  5  \w    -29.00   2.00   1.00    1.76    --   20.02  19.00-180.00   31
;
_diffrn_measurement_device 'four-circle diffractometer'
_diffrn_measurement_device_type 'SuperNova, Single source at offset/far, Eos'
_diffrn_measurement_method '\w scans'
_diffrn_orient_matrix_type 'CrysAlisPro convention (1999,Acta A55,543-557)'
_diffrn_orient_matrix_UB_11 0.0417484000
_diffrn_orient_matrix_UB_12 0.0056870000
_diffrn_orient_matrix_UB_13 -0.0052636000
_diffrn_orient_matrix_UB_21 -0.0181610000
_diffrn_orient_matrix_UB_22 0.0108233000
_diffrn_orient_matrix_UB_23 -0.0443816000
_diffrn_orient_matrix_UB_31 -0.0003996000
_diffrn_orient_matrix_UB_32 0.1039901000
_diffrn_orient_matrix_UB_33 0.0049177000
_diffrn_radiation_monochromator mirror
_diffrn_radiation_probe x-ray
_diffrn_radiation_type MoK\a
_diffrn_radiation_wavelength 0.71073
_diffrn_reflns_av_R_equivalents 0.0445
_diffrn_reflns_av_unetI/netI 0.0589
_diffrn_reflns_Laue_measured_fraction_full 0.998
_diffrn_reflns_Laue_measured_fraction_max 0.878
_diffrn_reflns_limit_h_max 22
_diffrn_reflns_limit_h_min -22
_diffrn_reflns_limit_k_max 9
_diffrn_reflns_limit_k_min -9
_diffrn_reflns_limit_l_max 21
_diffrn_reflns_limit_l_min -21
_diffrn_reflns_number 11809
_diffrn_reflns_point_group_measured_fraction_full 0.998
_diffrn_reflns_point_group_measured_fraction_max 0.878
_diffrn_reflns_theta_full 25.242
_diffrn_reflns_theta_max 28.988
_diffrn_reflns_theta_min 3.108
_diffrn_source 'micro-focus sealed X-ray tube'
_diffrn_source_type 'SuperNova (Mo) X-ray Source'
_exptl_absorpt_coefficient_mu 0.239
_exptl_absorpt_correction_T_max 1.00000
_exptl_absorpt_correction_T_min 0.68234
_exptl_absorpt_correction_type multi-scan
_exptl_absorpt_process_details
;
CrysAlisPro 1.171.39.46 (Rigaku Oxford Diffraction, 2018)
Empirical absorption correction using spherical harmonics,
 implemented in SCALE3 ABSPACK scaling algorithm.
;
_exptl_crystal_colour 'clear light colourless'
_exptl_crystal_colour_lustre clear
_exptl_crystal_colour_modifier light
_exptl_crystal_colour_primary colourless
_exptl_crystal_density_diffrn 1.387
_exptl_crystal_description plate
_exptl_crystal_F_000 752
_exptl_crystal_size_max 0.3
_exptl_crystal_size_mid 0.3
_exptl_crystal_size_min 0.2
_refine_diff_density_max 0.306
_refine_diff_density_min -0.303
_refine_diff_density_rms 0.057
_refine_ls_extinction_method none
_refine_ls_goodness_of_fit_ref 1.053
_refine_ls_hydrogen_treatment constr
_refine_ls_matrix_type full
_refine_ls_number_parameters 236
_refine_ls_number_reflns 4055
_refine_ls_number_restraints 0
_refine_ls_restrained_S_all 1.053
_refine_ls_R_factor_all 0.0762
_refine_ls_R_factor_gt 0.0521
_refine_ls_shift/su_max 0.000
_refine_ls_shift/su_mean 0.000
_refine_ls_structure_factor_coef Fsqd
_refine_ls_weighting_details 'w=1/[\s^2^(Fo^2^)+(0.0380P)^2^+0.7708P] where P=(Fo^2^+2Fc^2^)/3'
_refine_ls_weighting_scheme calc
_refine_ls_wR_factor_gt 0.1056
_refine_ls_wR_factor_ref 0.1222
_reflns_Friedel_coverage 0.000
_reflns_number_gt 2977
_reflns_number_total 4055
_reflns_threshold_expression 'I > 2\s(I)'
_cod_data_source_file c9sc05668h2.cif
_cod_data_source_block adjp399
_cod_depositor_comments
;Adding full bibliography for 1557082--1557086.cif.

 Adding full bibliography for 1557082--1557086.cif.
;
_cod_original_cell_volume 1737.13(17)
_cod_database_code 1557084
_shelxl_version_number 2014/6
_shelx_space_group_comment
;
The symmetry employed for this shelxl refinement is uniquely defined
by the following loop, which should always be used as a source of
symmetry information in preference to the above space-group names.
They are only intended as comments.
;
_reflns_odcompleteness_completeness 99.77
_reflns_odcompleteness_iscentric 1
_reflns_odcompleteness_theta 26.32
_olex2_refinement_description
;
1. Fixed Uiso
 At 1.2 times of:
  All C(H) groups
 At 1.5 times of:
  All C(H,H,H) groups
2.a Aromatic/amide H refined with riding coordinates:
 C006(H006), C00E(H00E), C00F(H00F), C00G(H00G), C00H(H00H), C00J(H00J),
 C00K(H00K), C00L(H00L), C00M(H00M), C00N(H00N), C00O(H00O), C00Q(H00Q)
2.b Idealised Me refined as rotating group:
 C00P(H00A,H00B,H00C)
;
_olex2_date_sample_data_collection 2019-07-06
_olex2_submission_special_instructions 'No special instructions were received'
_oxdiff_exptl_absorpt_empirical_details
;
Empirical correction (ABSPACK) includes:
- Absorption correction using spherical harmonics
- Frame scaling
;
_oxdiff_exptl_absorpt_empirical_full_max 1.340
_oxdiff_exptl_absorpt_empirical_full_min 0.597

loop_
_space_group_symop_operation_xyz
'x, y, z'
'-x+1/2, y+1/2, -z+1/2'
'-x, -y, -z'
'x-1/2, -y-1/2, z-1/2'

loop_
_atom_site_label
_atom_site_type_symbol
_atom_site_fract_x
_atom_site_fract_y
_atom_site_fract_z
_atom_site_U_iso_or_equiv
_atom_site_adp_type
_atom_site_occupancy
_atom_site_site_symmetry_order
_atom_site_calc_flag
_atom_site_refinement_flags_posn
Cl01 Cl 0.45952(4) 0.24423(8) 0.27565(4) 0.03399(17) Uani 1 1 d .
O002 O 0.33787(9) 0.29126(19) 0.38723(9) 0.0222(3) Uani 1 1 d .
O003 O 0.67614(9) 0.2064(2) 0.56412(10) 0.0298(4) Uani 1 1 d .
O004 O 0.40398(10) 0.3297(3) 0.67597(10) 0.0413(4) Uani 1 1 d .
C005 C 0.29998(13) 0.3027(3) 0.45218(13) 0.0215(4) Uani 1 1 d .
C006 C 0.52694(13) 0.2438(3) 0.56406(14) 0.0212(4) Uani 1 1 d .
H006 H 0.5401 0.2407 0.6229 0.025 Uiso 1 1 calc R
C007 C 0.44246(13) 0.2657(3) 0.51343(13) 0.0197(4) Uani 1 1 d .
C008 C 0.48749(13) 0.2484(3) 0.38510(13) 0.0212(4) Uani 1 1 d .
C009 C 0.35922(13) 0.2837(3) 0.52937(13) 0.0214(4) Uani 1 1 d .
C00A C 0.20731(13) 0.3381(3) 0.42400(13) 0.0218(4) Uani 1 1 d .
C00B C 0.26194(13) 0.2124(3) 0.62459(13) 0.0234(4) Uani 1 1 d .
C00C C 0.34606(13) 0.2790(3) 0.61435(13) 0.0239(4) Uani 1 1 d .
C00D C 0.42455(13) 0.2678(3) 0.42613(13) 0.0205(4) Uani 1 1 d .
C00E C 0.16928(13) 0.4780(3) 0.46380(13) 0.0255(5) Uani 1 1 d .
H00E H 0.2031 0.5558 0.5071 0.031 Uiso 1 1 calc R
C00F C 0.23167(14) 0.3048(3) 0.68607(14) 0.0278(5) Uani 1 1 d .
H00F H 0.2648 0.4006 0.7210 0.033 Uiso 1 1 calc R
C00G C 0.57115(13) 0.2290(3) 0.43437(14) 0.0243(5) Uani 1 1 d .
H00G H 0.6151 0.2171 0.4088 0.029 Uiso 1 1 calc R
C00H C 0.06782(15) 0.2520(3) 0.33273(15) 0.0312(5) Uani 1 1 d .
H00H H 0.0339 0.1769 0.2885 0.037 Uiso 1 1 calc R
C00I C 0.59030(13) 0.2271(3) 0.52309(14) 0.0233(5) Uani 1 1 d .
C00J C 0.21390(14) 0.0627(3) 0.57519(14) 0.0272(5) Uani 1 1 d .
H00J H 0.2343 -0.0021 0.5350 0.033 Uiso 1 1 calc R
C00K C 0.15586(14) 0.2278(3) 0.35744(13) 0.0262(5) Uani 1 1 d .
H00K H 0.1809 0.1371 0.3293 0.031 Uiso 1 1 calc R
C00L C 0.08081(14) 0.5012(3) 0.43866(15) 0.0318(5) Uani 1 1 d .
H00L H 0.0554 0.5937 0.4656 0.038 Uiso 1 1 calc R
C00M C 0.03027(14) 0.3873(3) 0.37365(15) 0.0325(5) Uani 1 1 d .
H00M H -0.0290 0.4020 0.3576 0.039 Uiso 1 1 calc R
C00N C 0.13532(15) 0.0111(3) 0.58649(15) 0.0341(5) Uani 1 1 d .
H00N H 0.1032 -0.0898 0.5541 0.041 Uiso 1 1 calc R
C00O C 0.15241(15) 0.2544(3) 0.69520(15) 0.0325(5) Uani 1 1 d .
H00O H 0.1314 0.3192 0.7350 0.039 Uiso 1 1 calc R
C00P C 0.70147(14) 0.2196(3) 0.65432(15) 0.0311(5) Uani 1 1 d .
H00A H 0.6820 0.3427 0.6712 0.047 Uiso 1 1 calc GR
H00B H 0.7629 0.2129 0.6752 0.047 Uiso 1 1 calc GR
H00C H 0.6767 0.1122 0.6773 0.047 Uiso 1 1 calc GR
C00Q C 0.10449(15) 0.1083(3) 0.64544(16) 0.0369(6) Uani 1 1 d .
H00Q H 0.0511 0.0750 0.6516 0.044 Uiso 1 1 calc R

loop_
_atom_site_aniso_label
_atom_site_aniso_U_11
_atom_site_aniso_U_22
_atom_site_aniso_U_33
_atom_site_aniso_U_23
_atom_site_aniso_U_13
_atom_site_aniso_U_12
Cl01 0.0327(3) 0.0467(4) 0.0275(3) -0.0026(2) 0.0164(3) -0.0019(2)
O002 0.0195(7) 0.0240(7) 0.0251(8) 0.0005(6) 0.0092(6) 0.0006(6)
O003 0.0180(8) 0.0359(8) 0.0365(9) -0.0017(7) 0.0094(7) 0.0014(6)
O004 0.0204(8) 0.0752(12) 0.0276(9) -0.0071(8) 0.0056(7) -0.0053(8)
C005 0.0212(11) 0.0207(10) 0.0257(11) -0.0012(8) 0.0118(9) -0.0023(8)
C006 0.0199(10) 0.0179(10) 0.0272(11) 0.0004(8) 0.0086(9) -0.0003(8)
C007 0.0184(10) 0.0150(9) 0.0271(11) -0.0007(8) 0.0089(9) -0.0016(7)
C008 0.0251(11) 0.0169(9) 0.0254(11) -0.0009(8) 0.0131(9) -0.0018(8)
C009 0.0179(10) 0.0219(10) 0.0262(11) -0.0034(8) 0.0092(9) -0.0006(8)
C00A 0.0189(10) 0.0235(10) 0.0227(11) 0.0043(8) 0.0055(9) -0.0004(8)
C00B 0.0201(11) 0.0273(11) 0.0232(11) 0.0049(8) 0.0066(9) 0.0035(8)
C00C 0.0153(10) 0.0310(11) 0.0245(11) -0.0007(9) 0.0040(9) 0.0014(8)
C00D 0.0177(10) 0.0156(9) 0.0294(11) 0.0001(8) 0.0084(9) -0.0008(8)
C00E 0.0237(11) 0.0240(10) 0.0292(12) 0.0005(9) 0.0085(9) 0.0005(9)
C00F 0.0255(12) 0.0320(12) 0.0277(12) 0.0009(9) 0.0104(10) 0.0014(9)
C00G 0.0241(11) 0.0185(10) 0.0362(13) -0.0017(9) 0.0177(10) -0.0004(8)
C00H 0.0258(12) 0.0339(12) 0.0295(12) 0.0041(10) 0.0007(10) -0.0044(10)
C00I 0.0187(10) 0.0147(9) 0.0384(13) 0.0007(8) 0.0113(9) 0.0011(8)
C00J 0.0283(12) 0.0253(11) 0.0303(12) 0.0037(9) 0.0121(10) 0.0018(9)
C00K 0.0254(12) 0.0284(11) 0.0250(11) 0.0012(9) 0.0076(10) 0.0014(9)
C00L 0.0268(12) 0.0314(12) 0.0414(14) 0.0051(10) 0.0166(11) 0.0072(10)
C00M 0.0166(11) 0.0393(13) 0.0406(14) 0.0136(11) 0.0063(10) 0.0024(10)
C00N 0.0310(13) 0.0309(12) 0.0405(14) 0.0022(10) 0.0106(11) -0.0090(10)
C00O 0.0318(13) 0.0391(13) 0.0332(13) 0.0030(10) 0.0199(11) 0.0046(10)
C00P 0.0209(11) 0.0324(12) 0.0377(14) 0.0002(10) 0.0047(10) 0.0033(9)
C00Q 0.0250(12) 0.0440(14) 0.0467(15) 0.0102(12) 0.0182(11) -0.0038(11)

loop_
_atom_type_symbol
_atom_type_description
_atom_type_scat_dispersion_real
_atom_type_scat_dispersion_imag
_atom_type_scat_source
C C 0.0033 0.0016 'International Tables Vol C Tables 4.2.6.8 and 6.1.1.4'
H H 0.0000 0.0000 'International Tables Vol C Tables 4.2.6.8 and 6.1.1.4'
Cl Cl 0.1484 0.1585 'International Tables Vol C Tables 4.2.6.8 and 6.1.1.4'
O O 0.0106 0.0060 'International Tables Vol C Tables 4.2.6.8 and 6.1.1.4'

loop_
_geom_angle_atom_site_label_1
_geom_angle_atom_site_label_2
_geom_angle_atom_site_label_3
_geom_angle
C005 O002 C00D 105.59(16)
C00I O003 C00P 117.24(16)
O002 C005 C00A 114.18(18)
C009 C005 O002 111.32(17)
C009 C005 C00A 134.46(18)
C007 C006 H006 121.3
C00I C006 H006 121.3
C00I C006 C007 117.3(2)
C006 C007 C009 135.11(19)
C00D C007 C006 120.12(18)
C00D C007 C009 104.74(18)
C00D C008 Cl01 119.88(17)
C00G C008 Cl01 122.36(15)
C00G C008 C00D 117.74(19)
C005 C009 C007 106.66(18)
C005 C009 C00C 129.11(18)
C007 C009 C00C 124.23(19)
C00E C00A C005 121.13(19)
C00K C00A C005 119.69(18)
C00K C00A C00E 119.16(19)
C00F C00B C00C 118.04(19)
C00J C00B C00C 122.23(18)
C00J C00B C00F 119.7(2)
O004 C00C C009 119.75(19)
O004 C00C C00B 120.38(19)
C009 C00C C00B 119.86(18)
O002 C00D C007 111.63(16)
O002 C00D C008 125.71(19)
C007 C00D C008 122.67(19)
C00A C00E H00E 120.1
C00L C00E C00A 119.9(2)
C00L C00E H00E 120.1
C00B C00F H00F 120.0
C00O C00F C00B 120.1(2)
C00O C00F H00F 120.0
C008 C00G H00G 119.9
C008 C00G C00I 120.21(18)
C00I C00G H00G 119.9
C00K C00H H00H 120.0
C00M C00H H00H 120.0
C00M C00H C00K 120.0(2)
O003 C00I C006 124.1(2)
O003 C00I C00G 113.97(17)
C006 C00I C00G 121.9(2)
C00B C00J H00J 120.3
C00N C00J C00B 119.4(2)
C00N C00J H00J 120.3
C00A C00K H00K 119.7
C00H C00K C00A 120.6(2)
C00H C00K H00K 119.7
C00E C00L H00L 119.8
C00M C00L C00E 120.3(2)
C00M C00L H00L 119.8
C00H C00M C00L 120.0(2)
C00H C00M H00M 120.0
C00L C00M H00M 120.0
C00J C00N H00N 119.8
C00Q C00N C00J 120.4(2)
C00Q C00N H00N 119.8
C00F C00O H00O 120.0
C00Q C00O C00F 120.0(2)
C00Q C00O H00O 120.0
O003 C00P H00A 109.5
O003 C00P H00B 109.5
O003 C00P H00C 109.5
H00A C00P H00B 109.5
H00A C00P H00C 109.5
H00B C00P H00C 109.5
C00N C00Q H00Q 119.9
C00O C00Q C00N 120.3(2)
C00O C00Q H00Q 119.9

loop_
_geom_bond_atom_site_label_1
_geom_bond_atom_site_label_2
_geom_bond_distance
Cl01 C008 1.728(2)
O002 C005 1.379(2)
O002 C00D 1.381(2)
O003 C00I 1.374(3)
O003 C00P 1.426(3)
O004 C00C 1.221(3)
C005 C009 1.365(3)
C005 C00A 1.465(3)
C006 H006 0.9300
C006 C007 1.397(3)
C006 C00I 1.387(3)
C007 C009 1.455(3)
C007 C00D 1.383(3)
C008 C00D 1.383(3)
C008 C00G 1.378(3)
C009 C00C 1.474(3)
C00A C00E 1.392(3)
C00A C00K 1.392(3)
C00B C00C 1.494(3)
C00B C00F 1.393(3)
C00B C00J 1.392(3)
C00E H00E 0.9300
C00E C00L 1.388(3)
C00F H00F 0.9300
C00F C00O 1.382(3)
C00G H00G 0.9300
C00G C00I 1.404(3)
C00H H00H 0.9300
C00H C00K 1.382(3)
C00H C00M 1.378(3)
C00J H00J 0.9300
C00J C00N 1.387(3)
C00K H00K 0.9300
C00L H00L 0.9300
C00L C00M 1.384(3)
C00M H00M 0.9300
C00N H00N 0.9300
C00N C00Q 1.379(3)
C00O H00O 0.9300
C00O C00Q 1.376(3)
C00P H00A 0.9600
C00P H00B 0.9600
C00P H00C 0.9600
C00Q H00Q 0.9300
